data_1549059
loop_
_publ_author_name
'Nievergelt, Philipp P.'
'Babor, Martin'
'\<Cejka, Jan'
'Spingler, Bernhard'

_publ_section_title
;
 A high throughput screening method for the nano-crystallization of salts
 of organic cations.
;
_journal_issue 15
_journal_name_full 'Chemical science'
_journal_page_first 3716
_journal_page_last 3722
_journal_paper_doi 10.1039/c8sc00783g
_journal_volume 9
_journal_year 2018
_chemical_absolute_configuration ad
_chemical_formula_moiety 'C8 H4 O12 Sb2, 2(C17 H19 N2 O), 2(H2 O)'
_chemical_formula_sum 'C42 H46 N4 O16 Sb2'
_chemical_formula_weight 1106.34
_space_group_IT_number 5
_space_group_name_Hall 'C 2y'
_space_group_name_H-M_alt 'C 1 2 1'
_symmetry_cell_setting monoclinic
_symmetry_space_group_name_Hall 'C 2y'
_symmetry_space_group_name_H-M 'C 1 2 1'
_atom_sites_solution_hydrogens difmap
_atom_sites_solution_primary direct
_audit_update_record
;
2017-11-15 deposited with the CCDC.
2018-03-06 downloaded from the CCDC.
;
_cell_angle_alpha 90
_cell_angle_beta 130.585(5)
_cell_angle_gamma 90
_cell_formula_units_Z 2
_cell_length_a 22.3684(7)
_cell_length_b 8.41560(10)
_cell_length_c 15.6852(4)
_cell_measurement_reflns_used 19256
_cell_measurement_temperature 160
_cell_measurement_theta_max 79
_cell_measurement_theta_min 4
_cell_volume 2242.36(19)
_computing_cell_refinement 'CrysAlisPro, (Agilent, 2011)'
_computing_data_collection 'SuperNova, (Oxford Diffraction, 2010)'
_computing_data_reduction 'CrysAlisPro, (Agilent, 2011)'
_computing_molecular_graphics 'CAMERON (Watkin et al., 1996)'
_computing_publication_material 'CRYSTALS (Betteridge et al., 2003)'
_computing_structure_refinement 'CRYSTALS (Betteridge et al., 2003)'
_computing_structure_solution 'SIR92 (Altomare et al., 1994)'
_diffrn_ambient_temperature 160
_diffrn_measured_fraction_theta_full 0.998
_diffrn_measured_fraction_theta_max 0.994
_diffrn_measurement_device Area
_diffrn_measurement_device_type 'Oxford Diffraction SuperNova'
_diffrn_measurement_method \w
_diffrn_radiation_monochromator graphite
_diffrn_radiation_type 'Cu K\a'
_diffrn_radiation_wavelength 1.54180
_diffrn_reflns_av_R_equivalents 0.066
_diffrn_reflns_limit_h_max 27
_diffrn_reflns_limit_h_min -28
_diffrn_reflns_limit_k_max 10
_diffrn_reflns_limit_k_min -9
_diffrn_reflns_limit_l_max 19
_diffrn_reflns_limit_l_min -19
_diffrn_reflns_number 22761
_diffrn_reflns_theta_full 77.394
_diffrn_reflns_theta_max 78.973
_diffrn_reflns_theta_min 3.711
_diffrn_standards_number 0
_exptl_absorpt_coefficient_mu 10.200
_exptl_absorpt_correction_T_max 0.89
_exptl_absorpt_correction_T_min 0.25
_exptl_absorpt_correction_type multi-scan
_exptl_absorpt_process_details 'CrysAlisPro, (Agilent, 2011)'
_exptl_crystal_colour colorless
_exptl_crystal_density_diffrn 1.638
_exptl_crystal_density_method 'not measured'
_exptl_crystal_description lath
_exptl_crystal_F_000 1111.995
_exptl_crystal_recrystallization_method 'Vapour diffusion'
_exptl_crystal_size_max 0.391
_exptl_crystal_size_mid 0.029
_exptl_crystal_size_min 0.011
_refine_diff_density_max 2.37
_refine_diff_density_min -0.68
_refine_ls_abs_structure_details 'Flack (1983), 2095 Friedel-pairs'
_refine_ls_abs_structure_Flack -0.010(9)
_refine_ls_extinction_method None
_refine_ls_goodness_of_fit_ref 0.9417
_refine_ls_hydrogen_treatment constr
_refine_ls_matrix_type full
_refine_ls_number_parameters 290
_refine_ls_number_reflns 4676
_refine_ls_number_restraints 5
_refine_ls_R_factor_all 0.0458
_refine_ls_R_factor_gt 0.0453
_refine_ls_shift/su_max 0.0003471
_refine_ls_shift/su_mean 0.0000159
_refine_ls_structure_factor_coef Fsqd
_refine_ls_weighting_details
;
 Method= Modified Sheldrick 
 w=1/[\s^2^(F^2^) + ( 0.11P)^2^ + 5.88P] 
 ,where P=(max(Fo^2^,0) + 2Fc^2^)/3 
;
_refine_ls_weighting_scheme calc
_refine_ls_wR_factor_all 0.1194
_refine_ls_wR_factor_gt 0.1189
_refine_ls_wR_factor_ref 0.1194
_reflns_limit_h_max 21
_reflns_limit_h_min -28
_reflns_limit_k_max 10
_reflns_limit_k_min -9
_reflns_limit_l_max 19
_reflns_limit_l_min 0
_reflns_number_gt 4563
_reflns_number_total 4676
_reflns_threshold_expression I>2.0\s(I)
_oxford_diffrn_Wilson_B_factor 2.20
_oxford_diffrn_Wilson_scale 0.30
_oxford_refine_ls_r_factor_ref 0.0458
_oxford_refine_ls_scale 1.799(14)
_oxford_reflns_number_all 4676
_oxford_reflns_threshold_expression_ref I>-3.0\s(I)
_cod_data_source_file c8sc00783g2.cif
_cod_data_source_block I_CCDC9
_cod_depositor_comments 'Adding full bibliography for 1549042--1549063.cif.'
_cod_original_cell_volume 2242.35(19)
_cod_original_sg_symbol_H-M 'C 1 2 1 '
_cod_database_code 1549059

loop_
_symmetry_equiv_pos_as_xyz
x,y,z
x+1/2,y+1/2,z
-x,y,-z
-x+1/2,y+1/2,-z

loop_
_atom_site_label
_atom_site_type_symbol
_atom_site_fract_x
_atom_site_fract_y
_atom_site_fract_z
_atom_site_U_iso_or_equiv
_atom_site_occupancy
_atom_site_adp_type
_atom_site_refinement_flags_posn
N1 N 0.5148(3) 0.2301(5) 0.3765(4) 0.0317 1.0000 Uani D
C2 C 0.4675(3) 0.2349(7) 0.2525(5) 0.0334 1.0000 Uani .
C3 C 0.5186(3) 0.2011(7) 0.2223(4) 0.0336 1.0000 Uani .
C4 C 0.5883(3) 0.3081(7) 0.2785(5) 0.0327 1.0000 Uani .
C5 C 0.6644(3) 0.2682(7) 0.3625(5) 0.0359 1.0000 Uani .
N6 N 0.7118(3) 0.3978(6) 0.3941(4) 0.0365 1.0000 Uani .
C7 C 0.6666(3) 0.5251(7) 0.3301(5) 0.0315 1.0000 Uani .
C8 C 0.5870(3) 0.4730(6) 0.2542(4) 0.0300 1.0000 Uani .
C9 C 0.6870(3) 0.6805(11) 0.3311(4) 0.0356 1.0000 Uani .
C10 C 0.6276(4) 0.7872(7) 0.2570(6) 0.0382 1.0000 Uani .
C11 C 0.5481(4) 0.7367(8) 0.1789(6) 0.0358 1.0000 Uani .
C12 C 0.5269(3) 0.5813(7) 0.1763(5) 0.0292 1.0000 Uani .
O13 O 0.4967(3) 0.8560(5) 0.1112(4) 0.0434 1.0000 Uani .
C14 C 0.4155(4) 0.8214(8) 0.0235(6) 0.0429 1.0000 Uani .
C15 C 0.3724(3) 0.9775(8) -0.0211(5) 0.0380 1.0000 Uani .
C16 C 0.3235(4) 1.0256(8) 0.0011(6) 0.0449 1.0000 Uani .
C17 C 0.2900(3) 1.1760(16) -0.0306(5) 0.0550 1.0000 Uani .
C18 C 0.3002(4) 1.2769(10) -0.0889(7) 0.0563 1.0000 Uani .
C19 C 0.3479(5) 1.2293(9) -0.1129(6) 0.0490 1.0000 Uani .
C20 C 0.3838(4) 1.0813(8) -0.0784(5) 0.0420 1.0000 Uani .
Sb21 Sb 0.420014(14) 0.67703(12) 0.289087(19) 0.0285 1.0000 Uani D
O22 O 0.4970(2) 0.8780(4) 0.3503(3) 0.0322 1.0000 Uani .
O23 O 0.5233(2) 0.5787(4) 0.4089(3) 0.0275 1.0000 Uani .
C24 C 0.5913(2) 0.6745(9) 0.4639(4) 0.0280 1.0000 Uani .
C25 C 0.5702(3) 0.8473(7) 0.4233(5) 0.0304 1.0000 Uani .
O26 O 0.6219(2) 0.9485(5) 0.4632(4) 0.0350 1.0000 Uani .
O27 O 0.3796(2) 0.4731(5) 0.3170(3) 0.0347 1.0000 Uani D
O28 O 0.3950(2) 0.7706(4) 0.3784(3) 0.0309 1.0000 Uani .
C29 C 0.6391(2) 0.6691(10) 0.5916(4) 0.0285 1.0000 Uani .
C30 C 0.3570(3) 0.4970(6) 0.3740(5) 0.0319 1.0000 Uani .
O31 O 0.3338(3) 0.3908(5) 0.4000(4) 0.0420 1.0000 Uani .
O32 O 0.3956(4) 0.1161(6) 0.3704(6) 0.0724 1.0000 Uani D
H241 H 0.6242 0.6327 0.4478 0.0340 1.0000 Uiso R
H91 H 0.7394 0.7134 0.3810 0.0430 1.0000 Uiso R
H32 H 0.5388 0.0941 0.2457 0.0398 1.0000 Uiso R
H31 H 0.4859 0.2109 0.1408 0.0399 1.0000 Uiso R
H101 H 0.6399 0.8936 0.2597 0.0462 1.0000 Uiso R
H291 H 0.6930 0.7055 0.6292 0.0339 1.0000 Uiso R
H161 H 0.3130 0.9558 0.0367 0.0537 1.0000 Uiso R
H141 H 0.4079 0.7634 -0.0365 0.0511 1.0000 Uiso R
H142 H 0.3958 0.7580 0.0532 0.0511 1.0000 Uiso R
H191 H 0.3552 1.2984 -0.1525 0.0588 1.0000 Uiso R
H171 H 0.2593 1.2085 -0.0128 0.0660 1.0000 Uiso R
H51 H 0.6820 0.1680 0.3950 0.0425 1.0000 Uiso R
H201 H 0.4157 1.0500 -0.0943 0.0501 1.0000 Uiso R
H22 H 0.4425 0.3382 0.2234 0.0400 1.0000 Uiso R
H21 H 0.4274 0.1540 0.2200 0.0399 1.0000 Uiso R
H121 H 0.4741 0.5500 0.1250 0.0346 1.0000 Uiso R
H181 H 0.2760 1.3765 -0.1112 0.0678 1.0000 Uiso R
H61 H 0.7621 0.3993 0.4478 0.0440 1.0000 Uiso R
H13 H 0.4842 0.2087 0.3921 0.0482 1.0000 Uiso R
H12 H 0.5381 0.3227 0.4061 0.0481 1.0000 Uiso R
H11 H 0.5514 0.1566 0.4070 0.0477 1.0000 Uiso R
H321 H 0.3988 0.1688 0.4170 0.1091 1.0000 Uiso DR
H322 H 0.3961 0.0190 0.3726 0.1091 1.0000 Uiso DR

loop_
_atom_site_aniso_label
_atom_site_aniso_U_11
_atom_site_aniso_U_22
_atom_site_aniso_U_33
_atom_site_aniso_U_23
_atom_site_aniso_U_13
_atom_site_aniso_U_12
N1 0.041(2) 0.019(2) 0.041(2) -0.0027(15) 0.029(2) -0.0031(15)
C2 0.037(3) 0.027(2) 0.039(3) -0.0008(19) 0.026(2) -0.0040(19)
C3 0.045(2) 0.021(3) 0.039(2) -0.004(2) 0.029(2) -0.004(2)
C4 0.041(3) 0.026(3) 0.039(3) 0.000(2) 0.030(2) 0.000(2)
C5 0.044(3) 0.025(3) 0.043(3) 0.000(2) 0.030(2) 0.000(2)
N6 0.033(2) 0.035(3) 0.043(2) 0.003(2) 0.026(2) 0.0032(19)
C7 0.031(2) 0.033(3) 0.035(2) 0.000(2) 0.024(2) 0.000(2)
C8 0.035(2) 0.027(3) 0.038(2) -0.005(2) 0.028(2) -0.004(2)
C9 0.034(2) 0.036(3) 0.041(2) -0.003(4) 0.0256(18) -0.008(3)
C10 0.049(3) 0.024(3) 0.050(3) 0.001(2) 0.036(3) -0.005(2)
C11 0.042(3) 0.028(3) 0.041(3) 0.001(2) 0.028(3) 0.003(2)
C12 0.034(3) 0.021(3) 0.037(3) -0.003(2) 0.025(2) -0.004(2)
O13 0.046(2) 0.022(2) 0.054(2) 0.0022(18) 0.029(2) 0.0001(17)
C14 0.046(3) 0.029(3) 0.047(3) -0.001(2) 0.028(3) -0.002(2)
C15 0.036(3) 0.034(3) 0.040(3) -0.002(2) 0.023(2) 0.000(2)
C16 0.036(3) 0.043(4) 0.048(3) 0.001(3) 0.024(3) -0.001(2)
C17 0.038(2) 0.063(4) 0.056(3) 0.007(6) 0.027(2) 0.014(5)
C18 0.043(3) 0.048(4) 0.058(4) 0.007(3) 0.025(3) 0.015(3)
C19 0.057(4) 0.045(4) 0.041(3) 0.006(3) 0.030(3) 0.003(3)
C20 0.049(3) 0.040(4) 0.039(3) 0.002(2) 0.030(3) 0.001(3)
Sb21 0.03145(16) 0.02309(17) 0.03267(15) 0.00004(16) 0.02158(12) -0.00133(15)
O22 0.0354(18) 0.0188(18) 0.048(2) 0.0024(15) 0.0296(17) -0.0033(14)
O23 0.0262(15) 0.0159(16) 0.0353(16) -0.0011(13) 0.0177(14) -0.0002(13)
C24 0.0281(17) 0.0195(19) 0.040(2) -0.002(3) 0.0241(16) -0.002(3)
C25 0.034(2) 0.023(3) 0.038(2) 0.0003(19) 0.025(2) -0.0014(19)
O26 0.0350(18) 0.0199(18) 0.052(2) 0.0002(15) 0.0295(18) -0.0034(14)
O27 0.0408(19) 0.0236(19) 0.049(2) -0.0015(16) 0.0335(18) -0.0066(15)
O28 0.0376(18) 0.0206(19) 0.0433(19) -0.0009(14) 0.0302(17) -0.0026(14)
C29 0.0284(17) 0.023(2) 0.0377(19) -0.001(3) 0.0231(16) 0.003(3)
C30 0.028(2) 0.024(3) 0.041(3) -0.005(2) 0.021(2) -0.0073(19)
O31 0.047(2) 0.028(2) 0.063(3) -0.0040(18) 0.041(2) -0.0095(17)
O32 0.113(5) 0.028(2) 0.143(6) 0.005(3) 0.113(5) 0.002(3)

loop_
_atom_type_symbol
_atom_type_scat_dispersion_real
_atom_type_scat_dispersion_imag
_atom_type_scat_Cromer_Mann_a1
_atom_type_scat_Cromer_Mann_b1
_atom_type_scat_Cromer_Mann_a2
_atom_type_scat_Cromer_Mann_b2
_atom_type_scat_Cromer_Mann_a3
_atom_type_scat_Cromer_Mann_b3
_atom_type_scat_Cromer_Mann_a4
_atom_type_scat_Cromer_Mann_b4
_atom_type_scat_Cromer_Mann_c
_atom_type_scat_source
Sb -0.0562 5.8946 19.6418 5.3034 19.0455 0.4607 5.0371 27.9074 2.6827 75.2825 4.5909 'International Tables Vol C 4.2.6.8 and 6.1.1.4'
C 0.0181 0.0091 2.3100 20.8439 1.0200 10.2075 1.5886 0.5687 0.8650 51.6512 0.2156 'International Tables Vol C 4.2.6.8 and 6.1.1.4'
H 0.0000 0.0000 0.4930 10.5109 0.3229 26.1257 0.1402 3.1424 0.0408 57.7998 0.0030 'International Tables Vol C 4.2.6.8 and 6.1.1.4'
O 0.0492 0.0322 3.0485 13.2771 2.2868 5.7011 1.5463 0.3239 0.8670 32.9089 0.2508 'International Tables Vol C 4.2.6.8 and 6.1.1.4'
N 0.0311 0.0180 12.2126 0.0057 3.1322 9.8933 2.0125 28.9975 1.1663 0.5826 -11.5290 'International Tables Vol C 4.2.6.8 and 6.1.1.4'

loop_
_geom_angle_atom_site_label_1
_geom_angle_site_symmetry_1
_geom_angle_atom_site_label_2
_geom_angle_atom_site_label_3
_geom_angle_site_symmetry_3
_geom_angle
_geom_angle_publ_flag
C2 . N1 H13 . 110.3 no
C2 . N1 H12 . 109.7 no
H13 . N1 H12 . 109.4 no
C2 . N1 H11 . 110.3 no
H13 . N1 H11 . 108.9 no
H12 . N1 H11 . 108.2 no
N1 . C2 C3 . 111.2(5) yes
N1 . C2 H22 . 109.9 no
C3 . C2 H22 . 109.9 no
N1 . C2 H21 . 107.2 no
C3 . C2 H21 . 109.4 no
H22 . C2 H21 . 109.2 no
C2 . C3 C4 . 114.2(5) yes
C2 . C3 H32 . 108.4 no
C4 . C3 H32 . 106.7 no
C2 . C3 H31 . 108.5 no
C4 . C3 H31 . 109.0 no
H32 . C3 H31 . 110.0 no
C3 . C4 C5 . 126.5(5) yes
C3 . C4 C8 . 126.4(5) yes
C5 . C4 C8 . 107.1(5) yes
C4 . C5 N6 . 110.1(5) yes
C4 . C5 H51 . 125.2 no
N6 . C5 H51 . 124.8 no
C5 . N6 C7 . 109.3(5) yes
C5 . N6 H61 . 125.2 no
C7 . N6 H61 . 125.5 no
N6 . C7 C8 . 107.4(5) yes
N6 . C7 C9 . 130.9(5) yes
C8 . C7 C9 . 121.7(5) yes
C4 . C8 C7 . 106.2(5) yes
C4 . C8 C12 . 134.2(5) yes
C7 . C8 C12 . 119.6(5) yes
C7 . C9 C10 . 118.4(5) yes
C7 . C9 H91 . 121.1 no
C10 . C9 H91 . 120.6 no
C9 . C10 C11 . 120.7(6) yes
C9 . C10 H101 . 119.6 no
C11 . C10 H101 . 119.7 no
C10 . C11 C12 . 121.5(6) yes
C10 . C11 O13 . 113.5(5) yes
C12 . C11 O13 . 125.0(6) yes
C8 . C12 C11 . 118.0(5) yes
C8 . C12 H121 . 121.4 no
C11 . C12 H121 . 120.5 no
C11 . O13 C14 . 120.0(5) yes
O13 . C14 C15 . 107.4(5) yes
O13 . C14 H141 . 110.4 no
C15 . C14 H141 . 109.4 no
O13 . C14 H142 . 109.8 no
C15 . C14 H142 . 110.2 no
H141 . C14 H142 . 109.6 no
C14 . C15 C16 . 120.1(6) yes
C14 . C15 C20 . 121.2(6) yes
C16 . C15 C20 . 118.6(6) yes
C15 . C16 C17 . 120.0(7) yes
C15 . C16 H161 . 120.2 no
C17 . C16 H161 . 119.8 no
C16 . C17 C18 . 121.2(7) yes
C16 . C17 H171 . 119.4 no
C18 . C17 H171 . 119.4 no
C17 . C18 C19 . 119.2(8) yes
C17 . C18 H181 . 120.0 no
C19 . C18 H181 . 120.8 no
C18 . C19 C20 . 120.0(7) yes
C18 . C19 H191 . 119.4 no
C20 . C19 H191 . 120.6 no
C15 . C20 C19 . 120.9(6) yes
C15 . C20 H201 . 119.3 no
C19 . C20 H201 . 119.8 no
O22 . Sb21 O23 . 78.66(14) yes
O22 . Sb21 O27 . 151.02(15) yes
O23 . Sb21 O27 . 81.71(15) yes
O22 . Sb21 O28 . 83.32(15) yes
O23 . Sb21 O28 . 100.78(15) yes
O27 . Sb21 O28 . 79.65(15) yes
Sb21 . O22 C25 . 115.5(3) yes
Sb21 . O23 C24 . 118.0(3) yes
O23 . C24 C25 . 111.6(4) yes
O23 . C24 C29 . 109.7(4) yes
C25 . C24 C29 . 109.5(5) yes
O23 . C24 H241 . 109.1 no
C25 . C24 H241 . 108.2 no
C29 . C24 H241 . 108.7 no
C24 . C25 O22 . 115.8(4) yes
C24 . C25 O26 . 120.7(5) yes
O22 . C25 O26 . 123.4(5) yes
Sb21 . O27 C30 . 115.3(3) yes
C29 3_656 O28 Sb21 . 117.2(4) yes
C24 . C29 C30 3_656 108.6(6) yes
C24 . C29 O28 3_656 110.3(4) yes
C30 3_656 C29 O28 3_656 112.0(4) yes
C24 . C29 H291 . 108.2 no
C30 3_656 C29 H291 . 108.5 no
O28 3_656 C29 H291 . 109.2 no
C29 3_656 C30 O27 . 115.6(4) yes
C29 3_656 C30 O31 . 120.7(5) yes
O27 . C30 O31 . 123.7(5) yes
H321 . O32 H322 . 120.8 no

loop_
_geom_bond_atom_site_label_1
_geom_bond_atom_site_label_2
_geom_bond_site_symmetry_2
_geom_bond_distance
_geom_bond_publ_flag
N1 C2 . 1.492(7) yes
N1 H13 . 0.882 no
N1 H12 . 0.884 no
N1 H11 . 0.879 no
C2 C3 . 1.521(7) yes
C2 H22 . 0.972 no
C2 H21 . 0.967 no
C3 C4 . 1.493(8) yes
C3 H32 . 0.967 no
C3 H31 . 0.979 no
C4 C5 . 1.352(8) yes
C4 C8 . 1.434(8) yes
C5 N6 . 1.371(7) yes
C5 H51 . 0.930 no
N6 C7 . 1.363(8) yes
N6 H61 . 0.861 no
C7 C8 . 1.423(7) yes
C7 C9 . 1.382(11) yes
C8 C12 . 1.412(8) yes
C9 C10 . 1.383(10) yes
C9 H91 . 0.931 no
C10 C11 . 1.418(10) yes
C10 H101 . 0.929 no
C11 C12 . 1.382(8) yes
C11 O13 . 1.367(8) yes
C12 H121 . 0.935 no
O13 C14 . 1.423(8) yes
C14 C15 . 1.506(9) yes
C14 H141 . 0.973 no
C14 H142 . 0.981 no
C15 C16 . 1.406(9) yes
C15 C20 . 1.390(9) yes
C16 C17 . 1.387(14) yes
C16 H161 . 0.940 no
C17 C18 . 1.371(14) yes
C17 H171 . 0.934 no
C18 C19 . 1.402(11) yes
C18 H181 . 0.933 no
C19 C20 . 1.387(10) yes
C19 H191 . 0.939 no
C20 H201 . 0.934 no
Sb21 O22 . 2.144(4) yes
Sb21 O23 . 1.976(3) yes
Sb21 O27 . 2.115(4) yes
Sb21 O28 . 1.979(4) yes
O22 C25 . 1.272(7) yes
O23 C24 . 1.415(6) yes
C24 C25 . 1.534(9) yes
C24 C29 . 1.540(6) yes
C24 H241 . 0.985 no
C25 O26 . 1.231(7) yes
O27 C30 . 1.296(7) yes
O28 C29 3_656 1.414(7) yes
C29 C30 3_656 1.529(10) yes
C29 H291 . 0.985 no
C30 O31 . 1.229(7) yes
O32 H321 . 0.817 no
O32 H322 . 0.818 no

loop_
_geom_hbond_atom_site_label_D
_geom_hbond_atom_site_label_H
_geom_hbond_atom_site_label_A
_geom_hbond_site_symmetry_A
_geom_hbond_angle_DHA
_geom_hbond_distance_DH
_geom_hbond_distance_HA
_geom_hbond_distance_DA
_geom_hbond_publ_flag
C9 H91 O31 2_555 143 0.93 2.44 3.234(10) yes
N6 H61 O26 4_646 161 0.86 2.03 2.862(10) yes
N1 H13 O32 . 157 0.88 1.94 2.776(10) yes
N1 H12 O23 . 147 0.88 2.18 2.963(10) yes
N1 H12 O31 3_656 130 0.88 2.54 3.184(10) yes
N1 H11 O26 1_545 169 0.88 2.13 2.994(10) yes
O32 H321 N1 3_656 144 0.82 2.52 3.216(10) yes
O32 H321 O31 . 132 0.82 2.27 2.881(10) yes
O32 H322 O28 1_545 179 0.82 2.09 2.911(10) yes
